data_7017866
loop_
_publ_author_name
'Singh, Santosh K.'
'Chauhan, Ratna'
'Singh, Bandana'
'Diwan, Kiran'
'Kociok-K\"ohn, Gabriele'
'Bahadur, Lal'
'Singh, Nanhai'

_publ_section_title
;
 Enhanced light harvesting efficiencies of bis(ferrocenylmethyl)-based
 sulfur rich sensitizers used in dye sensitized TiO2 solar cells.
;
_journal_issue 4
_journal_name_full 'Dalton transactions (Cambridge, England : 2003)'
_journal_page_first 1373
_journal_page_last 1380
_journal_paper_doi 10.1039/c1dt11576f
_journal_volume 41
_journal_year 2012
_chemical_formula_sum 'C22 H22 Fe2 S2'
_chemical_formula_weight 462.24
_space_group_IT_number 14
_symmetry_cell_setting monoclinic
_symmetry_Int_Tables_number 14
_symmetry_space_group_name_Hall '-P 2yn'
_symmetry_space_group_name_H-M 'P 1 21/n 1'
_atom_sites_solution_hydrogens geom
_atom_sites_solution_primary direct
_atom_sites_solution_secondary difmap
_audit_creation_method SHELXL-97
_cell_angle_alpha 90.00
_cell_angle_beta 98.080(3)
_cell_angle_gamma 90.00
_cell_formula_units_Z 4
_cell_length_a 15.2562(5)
_cell_length_b 5.8414(2)
_cell_length_c 22.5724(6)
_cell_measurement_reflns_used 2471
_cell_measurement_temperature 298(2)
_cell_measurement_theta_max 28.6443
_cell_measurement_theta_min 2.1050
_cell_volume 1991.63(11)
_computing_cell_refinement 'Oxford Diff. Ltd.'
_computing_data_collection 'Oxford Diff. Ltd.'
_computing_data_reduction 'Oxford Diff. Ltd.'
_computing_molecular_graphics 'ORTEP3 for Windows - Farrugia, L. J. J. Appl. Crystallogr. 1997, 30, 565'
_computing_publication_material
;
WinGX publication routines, Farrugia,
L. J., J. Appl. Crystallogr., 1999, 32, 837-838
;
_computing_structure_refinement
;
SHELXL97 -Program for Crystal Structure Analysis (Release 97-2).
Sheldrick, G.M., Institut f\"ur Anorganische Chemie der Universit\"at,
Tammanstrasse 4, D-3400 G\"ottingen, Germany, 1998
;
_computing_structure_solution
;
SHELXS97 -Program for Crystal Structure Solution (Release 97-2).
Sheldrick, G.M., Institut f\"ur Anorganische Chemie der Universit\"at,
Tammanstrasse 4, D-3400 G\"ottingen, Germany, 1998
;
_diffrn_ambient_temperature 293(2)
_diffrn_detector_area_resol_mean 16.0938
_diffrn_measured_fraction_theta_full 0.96
_diffrn_measured_fraction_theta_max 0.96
_diffrn_measurement_device_type 'Xcalibur, Eos'
_diffrn_measurement_method '\w scans'
_diffrn_radiation_monochromator graphite
_diffrn_radiation_type MoK\a
_diffrn_radiation_wavelength 0.71073
_diffrn_reflns_av_R_equivalents 0.0180
_diffrn_reflns_av_sigmaI/netI 0.0571
_diffrn_reflns_limit_h_max 7
_diffrn_reflns_limit_h_min -20
_diffrn_reflns_limit_k_max 3
_diffrn_reflns_limit_k_min -7
_diffrn_reflns_limit_l_max 30
_diffrn_reflns_limit_l_min -29
_diffrn_reflns_number 5685
_diffrn_reflns_theta_full 25.00
_diffrn_reflns_theta_max 28.51
_diffrn_reflns_theta_min 2.70
_diffrn_source 'fine-focus sealed tube'
_exptl_absorpt_coefficient_mu 1.669
_exptl_absorpt_correction_T_max 0.846
_exptl_absorpt_correction_T_min 0.677
_exptl_absorpt_correction_type multi-scan
_exptl_absorpt_process_details
;
CrysAlisPro, Oxford Diffraction Ltd.,
Version 1.171.33.41 (release 06-05-2009 CrysAlis171 .NET)
(compiled May 6 2009,17:20:42)
Empirical absorption correction using spherical harmonics,
implemented in SCALE3 ABSPACK scaling algorithm.
;
_exptl_crystal_colour 'light yellow'
_exptl_crystal_density_diffrn 1.542
_exptl_crystal_density_method 'not measured'
_exptl_crystal_description block
_exptl_crystal_F_000 952.0
_exptl_crystal_size_max 0.4
_exptl_crystal_size_mid 0.2
_exptl_crystal_size_min 0.1
_refine_diff_density_max 0.404
_refine_diff_density_min -0.303
_refine_diff_density_rms 0.059
_refine_ls_extinction_method none
_refine_ls_goodness_of_fit_ref 0.850
_refine_ls_hydrogen_treatment constr
_refine_ls_matrix_type full
_refine_ls_number_parameters 235
_refine_ls_number_reflns 3945
_refine_ls_number_restraints 0
_refine_ls_restrained_S_all 0.850
_refine_ls_R_factor_all 0.0686
_refine_ls_R_factor_gt 0.0348
_refine_ls_shift/su_max 0.000
_refine_ls_shift/su_mean 0.000
_refine_ls_structure_factor_coef Fsqd
_refine_ls_weighting_details 'calc w=1/[\s^2^(Fo^2^)+(0.0362P)^2^+0.0000P] where P=(Fo^2^+2Fc^2^)/3'
_refine_ls_weighting_scheme calc
_refine_ls_wR_factor_gt 0.0672
_refine_ls_wR_factor_ref 0.0720
_reflns_number_gt 2422
_reflns_number_total 5051
_reflns_threshold_expression >2sigma(I)
_cod_data_source_file c1dt11576f.txt
_cod_data_source_block 2
_cod_original_sg_symbol_H-M 'P 21/n'
_cod_database_code 7017866

loop_
_symmetry_equiv_pos_as_xyz
'x, y, z'
'-x+1/2, y+1/2, -z+1/2'
'-x, -y, -z'
'x-1/2, -y-1/2, z-1/2'

loop_
_atom_site_label
_atom_site_type_symbol
_atom_site_fract_x
_atom_site_fract_y
_atom_site_fract_z
_atom_site_U_iso_or_equiv
_atom_site_adp_type
_atom_site_occupancy
_atom_site_symmetry_multiplicity
_atom_site_calc_flag
_atom_site_refinement_flags
C20 C 0.4886(4) 0.8127(6) 0.1486(4) 0.1021(19) Uani 1 1 d .
H20 H 0.4744 0.9654 0.1540 0.122 Uiso 1 1 calc R
S1 S 0.10972(6) 0.55327(17) 0.10431(4) 0.0639(3) Uani 1 1 d .
S2 S 0.09963(6) 0.21365(16) 0.08640(3) 0.0580(2) Uani 1 1 d .
C19 C 0.5425(3) 0.6745(13) 0.18798(19) 0.0930(15) Uani 1 1 d .
H19 H 0.5712 0.7176 0.2254 0.112 Uiso 1 1 calc R
C22 C 0.4960(4) 0.4678(10) 0.1095(3) 0.0957(17) Uani 1 1 d .
H22 H 0.4874 0.3434 0.0836 0.115 Uiso 1 1 calc R
C21 C 0.4601(3) 0.6759(14) 0.0993(2) 0.1020(18) Uani 1 1 d .
H21 H 0.4226 0.7209 0.0652 0.122 Uiso 1 1 calc R
C15 C 0.3720(2) 0.5019(6) 0.25292(13) 0.0552(9) Uani 1 1 d .
H15 H 0.4017 0.5399 0.2905 0.066 Uiso 1 1 calc R
Fe1 Fe 0.42000(3) 0.53949(7) 0.173251(17) 0.03809(12) Uani 1 1 d .
Fe2 Fe 0.20494(3) 0.23404(7) -0.102580(17) 0.04207(13) Uani 1 1 d .
C13 C 0.28557(17) 0.5257(5) 0.16228(11) 0.0363(7) Uani 1 1 d .
C4 C 0.17709(19) 0.2633(5) -0.01759(11) 0.0396(7) Uani 1 1 d .
C3 C 0.1942(2) 0.4804(5) -0.04098(12) 0.0502(8) Uani 1 1 d .
H3 H 0.1548 0.6028 -0.0456 0.060 Uiso 1 1 calc R
C17 C 0.32228(19) 0.3023(5) 0.16883(13) 0.0442(7) Uani 1 1 d .
H17 H 0.3128 0.1850 0.1408 0.053 Uiso 1 1 calc R
C14 C 0.31642(19) 0.6485(5) 0.21477(12) 0.0441(7) Uani 1 1 d .
H14 H 0.3026 0.7993 0.2228 0.053 Uiso 1 1 calc R
C5 C 0.2540(2) 0.1293(6) -0.01852(12) 0.0509(8) Uani 1 1 d .
H5 H 0.2615 -0.0217 -0.0057 0.061 Uiso 1 1 calc R
C1 C 0.3180(2) 0.2653(7) -0.04243(13) 0.0598(9) Uani 1 1 d .
H1 H 0.3747 0.2198 -0.0481 0.072 Uiso 1 1 calc R
C2 C 0.2797(2) 0.4814(6) -0.05592(13) 0.0608(10) Uani 1 1 d .
H2 H 0.3069 0.6044 -0.0721 0.073 Uiso 1 1 calc R
C12 C 0.2279(2) 0.6170(5) 0.10904(13) 0.0508(8) Uani 1 1 d .
H12A H 0.2488 0.5566 0.0735 0.061 Uiso 1 1 calc R
H12B H 0.2351 0.7819 0.1084 0.061 Uiso 1 1 calc R
C16 C 0.3750(2) 0.2887(6) 0.22450(14) 0.0551(9) Uani 1 1 d .
H16 H 0.4066 0.1609 0.2400 0.066 Uiso 1 1 calc R
C11 C 0.0944(2) 0.1901(6) 0.00509(12) 0.0516(8) Uani 1 1 d .
H11A H 0.0820 0.0323 -0.0066 0.062 Uiso 1 1 calc R
H11B H 0.0457 0.2830 -0.0138 0.062 Uiso 1 1 calc R
C7 C 0.2011(4) 0.3022(8) -0.19079(14) 0.0817(14) Uani 1 1 d .
H7 H 0.2296 0.4234 -0.2067 0.098 Uiso 1 1 calc R
C10 C 0.0985(3) 0.0980(9) -0.15397(15) 0.0756(13) Uani 1 1 d .
H10 H 0.0458 0.0566 -0.1405 0.091 Uiso 1 1 calc R
C8 C 0.2361(3) 0.0902(9) -0.17844(16) 0.0794(12) Uani 1 1 d .
H8 H 0.2924 0.0422 -0.1843 0.095 Uiso 1 1 calc R
C6 C 0.1174(3) 0.3079(8) -0.17603(16) 0.0802(13) Uani 1 1 d .
H6 H 0.0796 0.4335 -0.1802 0.096 Uiso 1 1 calc R
C9 C 0.1722(4) -0.0429(6) -0.15530(15) 0.0809(14) Uani 1 1 d .
H9 H 0.1778 -0.1950 -0.1432 0.097 Uiso 1 1 calc R
C18 C 0.5461(3) 0.4684(9) 0.1629(3) 0.0934(16) Uani 1 1 d .
H18 H 0.5785 0.3444 0.1800 0.112 Uiso 1 1 calc R

loop_
_atom_site_aniso_label
_atom_site_aniso_U_11
_atom_site_aniso_U_22
_atom_site_aniso_U_33
_atom_site_aniso_U_23
_atom_site_aniso_U_13
_atom_site_aniso_U_12
C20 0.098(4) 0.037(2) 0.194(6) -0.001(3) 0.101(4) -0.010(3)
S1 0.0395(5) 0.0907(7) 0.0590(5) -0.0133(5) -0.0011(4) 0.0104(5)
S2 0.0523(6) 0.0855(7) 0.0382(4) 0.0052(4) 0.0132(4) -0.0205(5)
C19 0.059(3) 0.150(5) 0.072(3) -0.016(3) 0.015(2) -0.056(3)
C22 0.093(4) 0.115(4) 0.093(4) -0.049(3) 0.064(3) -0.045(3)
C21 0.048(3) 0.174(5) 0.086(4) 0.078(4) 0.017(2) -0.006(4)
C15 0.043(2) 0.090(3) 0.0321(16) 0.0005(18) 0.0049(13) -0.0089(19)
Fe1 0.0309(2) 0.0462(3) 0.0384(2) -0.0015(2) 0.00905(16) -0.0039(2)
Fe2 0.0438(3) 0.0550(3) 0.0283(2) -0.0023(2) 0.00832(16) -0.0123(2)
C13 0.0294(16) 0.0433(17) 0.0364(15) 0.0008(14) 0.0059(11) -0.0030(14)
C4 0.0385(18) 0.0521(19) 0.0280(14) -0.0004(14) 0.0046(11) -0.0099(16)
C3 0.067(2) 0.050(2) 0.0348(16) -0.0036(15) 0.0101(14) -0.0114(18)
C17 0.0408(19) 0.0406(18) 0.0529(19) -0.0015(15) 0.0120(14) -0.0073(15)
C14 0.0374(19) 0.0518(18) 0.0459(18) -0.0091(15) 0.0160(14) -0.0040(16)
C5 0.058(2) 0.058(2) 0.0341(17) -0.0004(15) -0.0021(14) -0.0044(19)
C1 0.039(2) 0.099(3) 0.0418(18) -0.007(2) 0.0060(14) -0.014(2)
C2 0.074(3) 0.070(3) 0.0402(18) -0.0060(17) 0.0114(16) -0.035(2)
C12 0.048(2) 0.056(2) 0.0479(19) 0.0015(16) 0.0025(14) -0.0053(17)
C16 0.041(2) 0.066(2) 0.059(2) 0.0219(19) 0.0086(15) 0.0030(17)
C11 0.047(2) 0.072(2) 0.0357(16) -0.0017(16) 0.0065(13) -0.0143(17)
C7 0.118(4) 0.099(4) 0.0299(18) 0.001(2) 0.014(2) -0.048(3)
C10 0.063(3) 0.125(4) 0.0386(19) -0.019(2) 0.0057(17) -0.053(3)
C8 0.069(3) 0.123(4) 0.049(2) -0.035(3) 0.0154(19) 0.003(3)
C6 0.094(4) 0.093(3) 0.044(2) -0.007(2) -0.022(2) 0.016(3)
C9 0.146(5) 0.045(2) 0.043(2) -0.0052(18) -0.016(2) -0.020(3)
C18 0.047(3) 0.085(4) 0.158(5) 0.047(4) 0.048(3) 0.020(3)

loop_
_atom_type_symbol
_atom_type_description
_atom_type_scat_dispersion_real
_atom_type_scat_dispersion_imag
_atom_type_scat_source
C C 0.0033 0.0016 'International Tables Vol C Tables 4.2.6.8 and 6.1.1.4'
H H 0.0000 0.0000 'International Tables Vol C Tables 4.2.6.8 and 6.1.1.4'
O O 0.0106 0.0060 'International Tables Vol C Tables 4.2.6.8 and 6.1.1.4'
S S 0.1246 0.1234 'International Tables Vol C Tables 4.2.6.8 and 6.1.1.4'
Fe Fe 0.3463 0.8444 'International Tables Vol C Tables 4.2.6.8 and 6.1.1.4'

loop_
_geom_angle_atom_site_label_1
_geom_angle_atom_site_label_2
_geom_angle_atom_site_label_3
_geom_angle
C19 C20 C21 105.7(4)
C19 C20 Fe1 69.4(2)
C21 C20 Fe1 69.6(2)
C19 C20 H20 127.2
C21 C20 H20 127.2
Fe1 C20 H20 125.5
C12 S1 S2 104.91(11)
C11 S2 S1 105.36(11)
C18 C19 C20 108.0(4)
C18 C19 Fe1 70.7(2)
C20 C19 Fe1 70.6(2)
C18 C19 H19 126.0
C20 C19 H19 126.0
Fe1 C19 H19 124.4
C18 C22 C21 108.8(4)
C18 C22 Fe1 70.6(2)
C21 C22 Fe1 70.8(3)
C18 C22 H22 125.6
C21 C22 H22 125.6
Fe1 C22 H22 124.5
C22 C21 C20 108.0(4)
C22 C21 Fe1 70.4(2)
C20 C21 Fe1 70.3(2)
C22 C21 H21 126.0
C20 C21 H21 126.0
Fe1 C21 H21 125.0
C16 C15 C14 108.3(3)
C16 C15 Fe1 69.84(17)
C14 C15 Fe1 69.94(17)
C16 C15 H15 125.8
C14 C15 H15 125.8
Fe1 C15 H15 126.0
C19 Fe1 C18 38.72(17)
C19 Fe1 C22 65.48(18)
C18 Fe1 C22 38.64(18)
C19 Fe1 C21 66.44(17)
C18 Fe1 C21 65.20(18)
C22 Fe1 C21 38.80(18)
C19 Fe1 C17 159.3(2)
C18 Fe1 C17 124.14(19)
C22 Fe1 C17 108.42(15)
C21 Fe1 C17 122.3(2)
C19 Fe1 C20 40.03(18)
C18 Fe1 C20 65.94(17)
C22 Fe1 C20 66.20(17)
C21 Fe1 C20 40.12(18)
C17 Fe1 C20 158.1(3)
C19 Fe1 C13 159.0(2)
C18 Fe1 C13 160.3(2)
C22 Fe1 C13 125.24(19)
C21 Fe1 C13 109.40(14)
C17 Fe1 C13 40.93(10)
C20 Fe1 C13 123.3(2)
C19 Fe1 C16 124.4(2)
C18 Fe1 C16 108.67(15)
C22 Fe1 C16 121.9(2)
C21 Fe1 C16 156.2(3)
C17 Fe1 C16 40.09(12)
C20 Fe1 C16 161.1(3)
C13 Fe1 C16 68.11(11)
C19 Fe1 C15 109.59(15)
C18 Fe1 C15 123.0(2)
C22 Fe1 C15 156.6(3)
C21 Fe1 C15 162.8(3)
C17 Fe1 C15 67.58(12)
C20 Fe1 C15 126.0(2)
C13 Fe1 C15 67.89(11)
C16 Fe1 C15 40.16(12)
C19 Fe1 C14 124.1(2)
C18 Fe1 C14 158.2(2)
C22 Fe1 C14 161.8(2)
C21 Fe1 C14 126.7(2)
C17 Fe1 C14 68.03(12)
C20 Fe1 C14 110.00(14)
C13 Fe1 C14 40.37(10)
C16 Fe1 C14 67.79(13)
C15 Fe1 C14 40.30(11)
C10 Fe2 C8 67.45(16)
C10 Fe2 C7 66.59(15)
C8 Fe2 C7 39.33(15)
C10 Fe2 C6 39.58(16)
C8 Fe2 C6 66.52(16)
C7 Fe2 C6 39.39(16)
C10 Fe2 C3 122.53(18)
C8 Fe2 C3 158.15(18)
C7 Fe2 C3 122.84(17)
C6 Fe2 C3 107.67(15)
C10 Fe2 C9 40.38(15)
C8 Fe2 C9 40.54(15)
C7 Fe2 C9 66.97(15)
C6 Fe2 C9 67.03(16)
C3 Fe2 C9 158.93(19)
C10 Fe2 C4 108.51(13)
C8 Fe2 C4 160.11(18)
C7 Fe2 C4 158.85(19)
C6 Fe2 C4 123.70(17)
C3 Fe2 C4 40.78(11)
C9 Fe2 C4 123.69(15)
C10 Fe2 C5 125.30(16)
C8 Fe2 C5 124.43(17)
C7 Fe2 C5 159.0(2)
C6 Fe2 C5 160.47(19)
C3 Fe2 C5 68.13(12)
C9 Fe2 C5 109.60(13)
C4 Fe2 C5 40.70(11)
C10 Fe2 C2 157.0(2)
C8 Fe2 C2 123.40(16)
C7 Fe2 C2 107.80(14)
C6 Fe2 C2 121.89(17)
C3 Fe2 C2 40.05(12)
C9 Fe2 C2 160.3(2)
C4 Fe2 C2 68.18(12)
C5 Fe2 C2 68.02(13)
C10 Fe2 C1 161.73(19)
C8 Fe2 C1 108.77(15)
C7 Fe2 C1 122.70(17)
C6 Fe2 C1 157.12(19)
C3 Fe2 C1 67.86(14)
C9 Fe2 C1 125.10(18)
C4 Fe2 C1 68.57(12)
C5 Fe2 C1 40.80(12)
C2 Fe2 C1 40.27(12)
C14 C13 C17 107.5(2)
C14 C13 C12 126.0(3)
C17 C13 C12 126.5(3)
C14 C13 Fe1 70.43(15)
C17 C13 Fe1 69.34(16)
C12 C13 Fe1 123.9(2)
C3 C4 C5 107.1(3)
C3 C4 C11 126.6(3)
C5 C4 C11 126.2(3)
C3 C4 Fe2 69.39(16)
C5 C4 Fe2 69.80(16)
C11 C4 Fe2 126.92(19)
C2 C3 C4 108.9(3)
C2 C3 Fe2 70.58(18)
C4 C3 Fe2 69.83(16)
C2 C3 H3 125.6
C4 C3 H3 125.6
Fe2 C3 H3 125.6
C16 C17 C13 108.4(3)
C16 C17 Fe1 70.60(18)
C13 C17 Fe1 69.73(15)
C16 C17 H17 125.8
C13 C17 H17 125.8
Fe1 C17 H17 125.4
C13 C14 C15 107.8(3)
C13 C14 Fe1 69.19(15)
C15 C14 Fe1 69.76(18)
C13 C14 H14 126.1
C15 C14 H14 126.1
Fe1 C14 H14 126.5
C4 C5 C1 108.2(3)
C4 C5 Fe2 69.50(16)
C1 C5 Fe2 70.15(17)
C4 C5 H5 125.9
C1 C5 H5 125.9
Fe2 C5 H5 126.0
C2 C1 C5 107.2(3)
C2 C1 Fe2 69.54(18)
C5 C1 Fe2 69.05(17)
C2 C1 H1 126.4
C5 C1 H1 126.4
Fe2 C1 H1 126.6
C3 C2 C1 108.6(3)
C3 C2 Fe2 69.37(18)
C1 C2 Fe2 70.19(18)
C3 C2 H2 125.7
C1 C2 H2 125.7
Fe2 C2 H2 126.3
C13 C12 S1 116.2(2)
C13 C12 H12A 108.2
S1 C12 H12A 108.2
C13 C12 H12B 108.2
S1 C12 H12B 108.2
H12A C12 H12B 107.4
C17 C16 C15 108.0(3)
C17 C16 Fe1 69.31(17)
C15 C16 Fe1 70.00(17)
C17 C16 H16 126.0
C15 C16 H16 126.0
Fe1 C16 H16 126.3
C4 C11 S2 113.8(2)
C4 C11 H11A 108.8
S2 C11 H11A 108.8
C4 C11 H11B 108.8
S2 C11 H11B 108.8
H11A C11 H11B 107.7
C8 C7 C6 109.0(4)
C8 C7 Fe2 70.3(2)
C6 C7 Fe2 70.3(2)
C8 C7 H7 125.5
C6 C7 H7 125.5
Fe2 C7 H7 125.5
C6 C10 C9 107.9(4)
C6 C10 Fe2 70.3(2)
C9 C10 Fe2 70.1(2)
C6 C10 H10 126.0
C9 C10 H10 126.0
Fe2 C10 H10 125.2
C7 C8 C9 107.9(4)
C7 C8 Fe2 70.3(2)
C9 C8 Fe2 69.9(2)
C7 C8 H8 126.1
C9 C8 H8 126.1
Fe2 C8 H8 125.2
C7 C6 C10 108.6(4)
C7 C6 Fe2 70.3(2)
C10 C6 Fe2 70.1(2)
C7 C6 H6 125.7
C10 C6 H6 125.7
Fe2 C6 H6 125.5
C10 C9 C8 106.6(3)
C10 C9 Fe2 69.5(2)
C8 C9 Fe2 69.51(19)
C10 C9 H9 126.7
C8 C9 H9 126.7
Fe2 C9 H9 125.8
C22 C18 C19 109.5(5)
C22 C18 Fe1 70.7(3)
C19 C18 Fe1 70.6(2)
C22 C18 H18 125.3
C19 C18 H18 125.3
Fe1 C18 H18 125.0

loop_
_geom_bond_atom_site_label_1
_geom_bond_atom_site_label_2
_geom_bond_distance
C20 C19 1.383(6)
C20 C21 1.389(6)
C20 Fe1 2.029(4)
C20 H20 0.9300
S1 C12 1.830(3)
S1 S2 2.0262(13)
S2 C11 1.831(3)
C19 C18 1.335(6)
C19 Fe1 2.013(4)
C19 H19 0.9300
C22 C18 1.333(6)
C22 C21 1.340(6)
C22 Fe1 2.015(4)
C22 H22 0.9300
C21 Fe1 2.021(4)
C21 H21 0.9300
C15 C16 1.404(4)
C15 C14 1.411(4)
C15 Fe1 2.046(3)
C15 H15 0.9300
Fe1 C18 2.013(4)
Fe1 C17 2.027(3)
Fe1 C13 2.032(3)
Fe1 C16 2.044(3)
Fe1 C14 2.049(3)
Fe2 C10 2.021(3)
Fe2 C8 2.023(3)
Fe2 C7 2.023(3)
Fe2 C6 2.024(3)
Fe2 C3 2.024(3)
Fe2 C9 2.029(3)
Fe2 C4 2.030(3)
Fe2 C5 2.033(3)
Fe2 C2 2.039(3)
Fe2 C1 2.048(3)
C13 C14 1.408(3)
C13 C17 1.419(4)
C13 C12 1.485(4)
C4 C3 1.412(4)
C4 C5 1.413(4)
C4 C11 1.489(4)
C3 C2 1.392(4)
C3 H3 0.9300
C17 C16 1.396(4)
C17 H17 0.9300
C14 H14 0.9300
C5 C1 1.423(4)
C5 H5 0.9300
C1 C2 1.407(4)
C1 H1 0.9300
C2 H2 0.9300
C12 H12A 0.9700
C12 H12B 0.9700
C16 H16 0.9300
C11 H11A 0.9700
C11 H11B 0.9700
C7 C8 1.362(5)
C7 C6 1.364(6)
C7 H7 0.9300
C10 C6 1.370(5)
C10 C9 1.398(5)
C10 H10 0.9300
C8 C9 1.404(5)
C8 H8 0.9300
C6 H6 0.9300
C9 H9 0.9300
C18 H18 0.9300

loop_
_geom_torsion_atom_site_label_1
_geom_torsion_atom_site_label_2
_geom_torsion_atom_site_label_3
_geom_torsion_atom_site_label_4
_geom_torsion
C12 S1 S2 C11 -84.40(15)
C21 C20 C19 C18 0.6(5)
Fe1 C20 C19 C18 61.1(3)
C21 C20 C19 Fe1 -60.5(3)
C18 C22 C21 C20 -0.3(5)
Fe1 C22 C21 C20 60.5(3)
C18 C22 C21 Fe1 -60.7(3)
C19 C20 C21 C22 -0.2(5)
Fe1 C20 C21 C22 -60.5(3)
C19 C20 C21 Fe1 60.3(3)
C20 C19 Fe1 C18 118.1(4)
C18 C19 Fe1 C22 -36.5(3)
C20 C19 Fe1 C22 81.6(3)
C18 C19 Fe1 C21 -79.2(3)
C20 C19 Fe1 C21 38.9(3)
C18 C19 Fe1 C17 40.5(6)
C20 C19 Fe1 C17 158.6(4)
C18 C19 Fe1 C20 -118.1(4)
C18 C19 Fe1 C13 -162.0(4)
C20 C19 Fe1 C13 -43.9(5)
C18 C19 Fe1 C16 76.5(3)
C20 C19 Fe1 C16 -165.4(3)
C18 C19 Fe1 C15 118.8(3)
C20 C19 Fe1 C15 -123.1(3)
C18 C19 Fe1 C14 161.3(3)
C20 C19 Fe1 C14 -80.6(3)
C18 C22 Fe1 C19 36.6(3)
C21 C22 Fe1 C19 -82.3(3)
C21 C22 Fe1 C18 -118.9(4)
C18 C22 Fe1 C21 118.9(4)
C18 C22 Fe1 C17 -122.1(3)
C21 C22 Fe1 C17 119.0(3)
C18 C22 Fe1 C20 80.7(3)
C21 C22 Fe1 C20 -38.2(3)
C18 C22 Fe1 C13 -164.3(3)
C21 C22 Fe1 C13 76.7(4)
C18 C22 Fe1 C16 -80.0(3)
C21 C22 Fe1 C16 161.1(3)
C18 C22 Fe1 C15 -46.1(5)
C21 C22 Fe1 C15 -165.0(4)
C18 C22 Fe1 C14 162.4(4)
C21 C22 Fe1 C14 43.5(6)
C22 C21 Fe1 C19 79.6(3)
C20 C21 Fe1 C19 -38.9(3)
C22 C21 Fe1 C18 37.0(3)
C20 C21 Fe1 C18 -81.5(3)
C20 C21 Fe1 C22 -118.5(4)
C22 C21 Fe1 C17 -79.0(3)
C20 C21 Fe1 C17 162.5(3)
C22 C21 Fe1 C20 118.5(4)
C22 C21 Fe1 C13 -122.6(3)
C20 C21 Fe1 C13 119.0(3)
C22 C21 Fe1 C16 -43.0(5)
C20 C21 Fe1 C16 -161.5(4)
C22 C21 Fe1 C15 159.7(5)
C20 C21 Fe1 C15 41.2(7)
C22 C21 Fe1 C14 -164.4(3)
C20 C21 Fe1 C14 77.1(3)
C21 C20 Fe1 C19 116.6(4)
C19 C20 Fe1 C18 -37.2(3)
C21 C20 Fe1 C18 79.5(3)
C19 C20 Fe1 C22 -79.6(3)
C21 C20 Fe1 C22 37.0(3)
C19 C20 Fe1 C21 -116.6(4)
C19 C20 Fe1 C17 -159.7(4)
C21 C20 Fe1 C17 -43.1(5)
C19 C20 Fe1 C13 162.7(3)
C21 C20 Fe1 C13 -80.7(3)
C19 C20 Fe1 C16 40.0(6)
C21 C20 Fe1 C16 156.6(5)
C19 C20 Fe1 C15 77.3(3)
C21 C20 Fe1 C15 -166.1(3)
C19 C20 Fe1 C14 119.6(3)
C21 C20 Fe1 C14 -123.7(3)
C16 C15 Fe1 C19 -120.6(3)
C14 C15 Fe1 C19 120.0(3)
C16 C15 Fe1 C18 -79.7(3)
C14 C15 Fe1 C18 160.9(3)
C16 C15 Fe1 C22 -47.2(5)
C14 C15 Fe1 C22 -166.6(4)
C16 C15 Fe1 C21 166.0(5)
C14 C15 Fe1 C21 46.6(6)
C16 C15 Fe1 C17 37.41(18)
C14 C15 Fe1 C17 -81.99(18)
C16 C15 Fe1 C20 -162.3(3)
C14 C15 Fe1 C20 78.3(3)
C16 C15 Fe1 C13 81.80(19)
C14 C15 Fe1 C13 -37.60(16)
C14 C15 Fe1 C16 -119.4(3)
C16 C15 Fe1 C14 119.4(3)
C19 Fe1 C13 C14 -49.7(4)
C18 Fe1 C13 C14 165.3(4)
C22 Fe1 C13 C14 -164.6(3)
C21 Fe1 C13 C14 -124.3(3)
C17 Fe1 C13 C14 118.3(2)
C20 Fe1 C13 C14 -82.0(3)
C16 Fe1 C13 C14 81.00(19)
C15 Fe1 C13 C14 37.53(17)
C19 Fe1 C13 C17 -168.0(4)
C18 Fe1 C13 C17 47.0(5)
C22 Fe1 C13 C17 77.0(3)
C21 Fe1 C13 C17 117.3(3)
C20 Fe1 C13 C17 159.7(3)
C16 Fe1 C13 C17 -37.33(18)
C15 Fe1 C13 C17 -80.80(19)
C14 Fe1 C13 C17 -118.3(2)
C19 Fe1 C13 C12 71.1(5)
C18 Fe1 C13 C12 -73.9(5)
C22 Fe1 C13 C12 -43.8(4)
C21 Fe1 C13 C12 -3.5(4)
C17 Fe1 C13 C12 -120.8(3)
C20 Fe1 C13 C12 38.9(4)
C16 Fe1 C13 C12 -158.2(3)
C15 Fe1 C13 C12 158.4(3)
C14 Fe1 C13 C12 120.8(3)
C10 Fe2 C4 C3 -118.7(3)
C8 Fe2 C4 C3 166.6(4)
C7 Fe2 C4 C3 -45.9(4)
C6 Fe2 C4 C3 -77.6(3)
C9 Fe2 C4 C3 -160.8(2)
C5 Fe2 C4 C3 118.3(3)
C2 Fe2 C4 C3 37.0(2)
C1 Fe2 C4 C3 80.5(2)
C10 Fe2 C4 C5 123.0(2)
C8 Fe2 C4 C5 48.3(5)
C7 Fe2 C4 C5 -164.2(4)
C6 Fe2 C4 C5 164.1(2)
C3 Fe2 C4 C5 -118.3(3)
C9 Fe2 C4 C5 81.0(2)
C2 Fe2 C4 C5 -81.2(2)
C1 Fe2 C4 C5 -37.75(18)
C10 Fe2 C4 C11 2.3(3)
C8 Fe2 C4 C11 -72.5(5)
C7 Fe2 C4 C11 75.1(5)
C6 Fe2 C4 C11 43.4(4)
C3 Fe2 C4 C11 121.0(4)
C9 Fe2 C4 C11 -39.8(4)
C5 Fe2 C4 C11 -120.8(4)
C2 Fe2 C4 C11 158.0(3)
C1 Fe2 C4 C11 -158.5(3)
C5 C4 C3 C2 -0.1(3)
C11 C4 C3 C2 178.6(3)
Fe2 C4 C3 C2 -60.0(2)
C5 C4 C3 Fe2 59.88(18)
C11 C4 C3 Fe2 -121.3(3)
C10 Fe2 C3 C2 -159.7(2)
C8 Fe2 C3 C2 -48.1(5)
C7 Fe2 C3 C2 -78.3(3)
C6 Fe2 C3 C2 -118.9(3)
C9 Fe2 C3 C2 169.3(4)
C4 Fe2 C3 C2 119.6(3)
C5 Fe2 C3 C2 81.4(2)
C1 Fe2 C3 C2 37.24(19)
C10 Fe2 C3 C4 80.6(2)
C8 Fe2 C3 C4 -167.7(4)
C7 Fe2 C3 C4 162.0(2)
C6 Fe2 C3 C4 121.5(2)
C9 Fe2 C3 C4 49.7(5)
C5 Fe2 C3 C4 -38.23(18)
C2 Fe2 C3 C4 -119.6(3)
C1 Fe2 C3 C4 -82.4(2)
C14 C13 C17 C16 -0.1(3)
C12 C13 C17 C16 177.8(3)
Fe1 C13 C17 C16 60.3(2)
C14 C13 C17 Fe1 -60.40(18)
C12 C13 C17 Fe1 117.5(3)
C19 Fe1 C17 C16 48.8(5)
C18 Fe1 C17 C16 78.2(3)
C22 Fe1 C17 C16 117.9(3)
C21 Fe1 C17 C16 158.3(3)
C20 Fe1 C17 C16 -170.3(4)
C13 Fe1 C17 C16 -119.1(3)
C15 Fe1 C17 C16 -37.48(19)
C14 Fe1 C17 C16 -81.2(2)
C19 Fe1 C17 C13 167.9(4)
C18 Fe1 C17 C13 -162.7(3)
C22 Fe1 C17 C13 -123.0(3)
C21 Fe1 C17 C13 -82.6(3)
C20 Fe1 C17 C13 -51.2(5)
C16 Fe1 C17 C13 119.1(3)
C15 Fe1 C17 C13 81.62(18)
C14 Fe1 C17 C13 37.94(16)
C17 C13 C14 C15 0.4(3)
C12 C13 C14 C15 -177.5(3)
Fe1 C13 C14 C15 -59.3(2)
C17 C13 C14 Fe1 59.71(19)
C12 C13 C14 Fe1 -118.2(3)
C16 C15 C14 C13 -0.6(3)
Fe1 C15 C14 C13 58.94(19)
C16 C15 C14 Fe1 -59.5(2)
C19 Fe1 C14 C13 160.7(3)
C18 Fe1 C14 C13 -166.7(4)
C22 Fe1 C14 C13 43.7(5)
C21 Fe1 C14 C13 76.3(3)
C17 Fe1 C14 C13 -38.44(16)
C20 Fe1 C14 C13 118.2(3)
C16 Fe1 C14 C13 -81.87(18)
C15 Fe1 C14 C13 -119.2(3)
C19 Fe1 C14 C15 -80.1(3)
C18 Fe1 C14 C15 -47.5(5)
C22 Fe1 C14 C15 163.0(5)
C21 Fe1 C14 C15 -164.5(3)
C17 Fe1 C14 C15 80.79(19)
C20 Fe1 C14 C15 -122.5(3)
C13 Fe1 C14 C15 119.2(3)
C16 Fe1 C14 C15 37.36(18)
C3 C4 C5 C1 0.1(3)
C11 C4 C5 C1 -178.7(2)
Fe2 C4 C5 C1 59.7(2)
C3 C4 C5 Fe2 -59.62(18)
C11 C4 C5 Fe2 121.6(3)
C10 Fe2 C5 C4 -76.9(3)
C8 Fe2 C5 C4 -162.1(2)
C7 Fe2 C5 C4 164.1(4)
C6 Fe2 C5 C4 -42.9(5)
C3 Fe2 C5 C4 38.31(17)
C9 Fe2 C5 C4 -119.3(2)
C2 Fe2 C5 C4 81.63(19)
C1 Fe2 C5 C4 119.3(3)
C10 Fe2 C5 C1 163.8(2)
C8 Fe2 C5 C1 78.6(3)
C7 Fe2 C5 C1 44.8(5)
C6 Fe2 C5 C1 -162.2(4)
C3 Fe2 C5 C1 -81.0(2)
C9 Fe2 C5 C1 121.4(3)
C4 Fe2 C5 C1 -119.3(3)
C2 Fe2 C5 C1 -37.66(19)
C4 C5 C1 C2 0.0(3)
Fe2 C5 C1 C2 59.3(2)
C4 C5 C1 Fe2 -59.30(19)
C10 Fe2 C1 C2 -165.3(4)
C8 Fe2 C1 C2 119.9(2)
C7 Fe2 C1 C2 78.7(3)
C6 Fe2 C1 C2 46.0(5)
C3 Fe2 C1 C2 -37.05(18)
C9 Fe2 C1 C2 162.0(2)
C4 Fe2 C1 C2 -81.1(2)
C5 Fe2 C1 C2 -118.8(3)
C10 Fe2 C1 C5 -46.5(5)
C8 Fe2 C1 C5 -121.3(2)
C7 Fe2 C1 C5 -162.5(2)
C6 Fe2 C1 C5 164.7(4)
C3 Fe2 C1 C5 81.7(2)
C9 Fe2 C1 C5 -79.2(3)
C4 Fe2 C1 C5 37.66(18)
C2 Fe2 C1 C5 118.8(3)
C4 C3 C2 C1 0.1(3)
Fe2 C3 C2 C1 -59.4(2)
C4 C3 C2 Fe2 59.6(2)
C5 C1 C2 C3 -0.1(3)
Fe2 C1 C2 C3 58.9(2)
C5 C1 C2 Fe2 -59.0(2)
C10 Fe2 C2 C3 48.4(4)
C8 Fe2 C2 C3 160.6(2)
C7 Fe2 C2 C3 120.2(3)
C6 Fe2 C2 C3 79.4(3)
C9 Fe2 C2 C3 -168.6(4)
C4 Fe2 C2 C3 -37.70(18)
C5 Fe2 C2 C3 -81.7(2)
C1 Fe2 C2 C3 -119.9(3)
C10 Fe2 C2 C1 168.3(3)
C8 Fe2 C2 C1 -79.5(3)
C7 Fe2 C2 C1 -119.9(2)
C6 Fe2 C2 C1 -160.8(2)
C3 Fe2 C2 C1 119.9(3)
C9 Fe2 C2 C1 -48.7(5)
C4 Fe2 C2 C1 82.2(2)
C5 Fe2 C2 C1 38.15(19)
C14 C13 C12 S1 -98.2(3)
C17 C13 C12 S1 84.3(3)
Fe1 C13 C12 S1 172.44(14)
S2 S1 C12 C13 -70.9(2)
C13 C17 C16 C15 -0.2(3)
Fe1 C17 C16 C15 59.5(2)
C13 C17 C16 Fe1 -59.7(2)
C14 C15 C16 C17 0.5(4)
Fe1 C15 C16 C17 -59.1(2)
C14 C15 C16 Fe1 59.6(2)
C19 Fe1 C16 C17 -161.2(3)
C18 Fe1 C16 C17 -121.2(3)
C22 Fe1 C16 C17 -80.8(3)
C21 Fe1 C16 C17 -50.6(5)
C20 Fe1 C16 C17 168.8(4)
C13 Fe1 C16 C17 38.09(18)
C15 Fe1 C16 C17 119.3(3)
C14 Fe1 C16 C17 81.8(2)
C19 Fe1 C16 C15 79.5(3)
C18 Fe1 C16 C15 119.5(3)
C22 Fe1 C16 C15 160.0(3)
C21 Fe1 C16 C15 -169.8(4)
C17 Fe1 C16 C15 -119.3(3)
C20 Fe1 C16 C15 49.5(5)
C13 Fe1 C16 C15 -81.21(19)
C14 Fe1 C16 C15 -37.49(17)
C3 C4 C11 S2 -96.4(3)
C5 C4 C11 S2 82.1(3)
Fe2 C4 C11 S2 172.99(17)
S1 S2 C11 C4 65.7(2)
C10 Fe2 C7 C8 -82.5(3)
C6 Fe2 C7 C8 -119.7(4)
C3 Fe2 C7 C8 162.8(2)
C9 Fe2 C7 C8 -38.4(3)
C4 Fe2 C7 C8 -163.2(3)
C5 Fe2 C7 C8 46.5(5)
C2 Fe2 C7 C8 121.4(3)
C1 Fe2 C7 C8 79.6(3)
C10 Fe2 C7 C6 37.2(3)
C8 Fe2 C7 C6 119.7(4)
C3 Fe2 C7 C6 -77.5(3)
C9 Fe2 C7 C6 81.4(3)
C4 Fe2 C7 C6 -43.5(5)
C5 Fe2 C7 C6 166.2(3)
C2 Fe2 C7 C6 -118.9(3)
C1 Fe2 C7 C6 -160.6(3)
C8 Fe2 C10 C6 -79.9(3)
C7 Fe2 C10 C6 -37.1(2)
C3 Fe2 C10 C6 78.1(3)
C9 Fe2 C10 C6 -118.5(3)
C4 Fe2 C10 C6 120.9(3)
C5 Fe2 C10 C6 162.9(2)
C2 Fe2 C10 C6 43.3(5)
C1 Fe2 C10 C6 -161.5(4)
C8 Fe2 C10 C9 38.6(2)
C7 Fe2 C10 C9 81.4(3)
C6 Fe2 C10 C9 118.5(3)
C3 Fe2 C10 C9 -163.4(2)
C4 Fe2 C10 C9 -120.6(2)
C5 Fe2 C10 C9 -78.6(3)
C2 Fe2 C10 C9 161.8(3)
C1 Fe2 C10 C9 -43.0(5)
C6 C7 C8 C9 0.3(4)
Fe2 C7 C8 C9 60.2(2)
C6 C7 C8 Fe2 -59.9(2)
C10 Fe2 C8 C7 80.1(3)
C6 Fe2 C8 C7 36.9(2)
C3 Fe2 C8 C7 -41.9(5)
C9 Fe2 C8 C7 118.5(4)
C4 Fe2 C8 C7 162.2(4)
C5 Fe2 C8 C7 -161.6(2)
C2 Fe2 C8 C7 -76.9(3)
C1 Fe2 C8 C7 -119.0(3)
C10 Fe2 C8 C9 -38.4(2)
C7 Fe2 C8 C9 -118.5(4)
C6 Fe2 C8 C9 -81.6(3)
C3 Fe2 C8 C9 -160.4(4)
C4 Fe2 C8 C9 43.7(5)
C5 Fe2 C8 C9 79.9(3)
C2 Fe2 C8 C9 164.6(3)
C1 Fe2 C8 C9 122.5(3)
C8 C7 C6 C10 0.0(4)
Fe2 C7 C6 C10 -59.9(2)
C8 C7 C6 Fe2 59.9(3)
C9 C10 C6 C7 -0.3(4)
Fe2 C10 C6 C7 60.0(2)
C9 C10 C6 Fe2 -60.3(2)
C10 Fe2 C6 C7 -119.4(4)
C8 Fe2 C6 C7 -36.9(2)
C3 Fe2 C6 C7 120.6(3)
C9 Fe2 C6 C7 -81.2(3)
C4 Fe2 C6 C7 162.6(2)
C5 Fe2 C6 C7 -165.1(4)
C2 Fe2 C6 C7 79.0(3)
C1 Fe2 C6 C7 45.8(5)
C8 Fe2 C6 C10 82.5(3)
C7 Fe2 C6 C10 119.4(4)
C3 Fe2 C6 C10 -120.0(3)
C9 Fe2 C6 C10 38.2(2)
C4 Fe2 C6 C10 -78.0(3)
C5 Fe2 C6 C10 -45.8(5)
C2 Fe2 C6 C10 -161.6(2)
C1 Fe2 C6 C10 165.2(4)
C6 C10 C9 C8 0.5(4)
Fe2 C10 C9 C8 -60.0(2)
C6 C10 C9 Fe2 60.4(2)
C7 C8 C9 C10 -0.4(4)
Fe2 C8 C9 C10 60.0(2)
C7 C8 C9 Fe2 -60.4(2)
C8 Fe2 C9 C10 -117.7(3)
C7 Fe2 C9 C10 -80.4(3)
C6 Fe2 C9 C10 -37.5(2)
C3 Fe2 C9 C10 42.0(5)
C4 Fe2 C9 C10 78.8(3)
C5 Fe2 C9 C10 121.9(2)
C2 Fe2 C9 C10 -158.7(4)
C1 Fe2 C9 C10 164.8(2)
C10 Fe2 C9 C8 117.7(3)
C7 Fe2 C9 C8 37.2(2)
C6 Fe2 C9 C8 80.2(3)
C3 Fe2 C9 C8 159.6(4)
C4 Fe2 C9 C8 -163.6(2)
C5 Fe2 C9 C8 -120.5(3)
C2 Fe2 C9 C8 -41.1(5)
C1 Fe2 C9 C8 -77.5(3)
C21 C22 C18 C19 0.6(5)
Fe1 C22 C18 C19 -60.2(3)
C21 C22 C18 Fe1 60.8(3)
C20 C19 C18 C22 -0.7(5)
Fe1 C19 C18 C22 60.3(3)
C20 C19 C18 Fe1 -61.0(3)
C19 Fe1 C18 C22 -119.8(4)
C21 Fe1 C18 C22 -37.2(3)
C17 Fe1 C18 C22 76.3(4)
C20 Fe1 C18 C22 -81.4(3)
C13 Fe1 C18 C22 41.0(6)
C16 Fe1 C18 C22 118.0(4)
C15 Fe1 C18 C22 160.1(3)
C14 Fe1 C18 C22 -165.3(4)
C22 Fe1 C18 C19 119.8(4)
C21 Fe1 C18 C19 82.7(3)
C17 Fe1 C18 C19 -163.9(3)
C20 Fe1 C18 C19 38.4(3)
C13 Fe1 C18 C19 160.8(4)
C16 Fe1 C18 C19 -122.2(3)
C15 Fe1 C18 C19 -80.1(3)
C14 Fe1 C18 C19 -45.4(5)
